data_2105029
loop_
_publ_author_name
'Joseph, Sumy'
'Sathishkumar, Ranganathan'
'Mahapatra, Sudarshan'
'Desiraju, Gautam R.'

_publ_section_title
;
 Crystal packing and melting temperatures of small oxalate esters: the
 role of C---H&#x00B7;&#x00B7;&#x00B7;O hydrogen bonding
;
_journal_issue 6
_journal_name_full 'Acta Crystallographica Section B'
_journal_page_first 525
_journal_page_last 534
_journal_paper_doi 10.1107/S0108768111037487
_journal_volume 67
_journal_year 2011
_chemical_formula_moiety 'C8 H14 O4'
_chemical_formula_sum 'C8 H14 O4'
_chemical_formula_weight 174.19
_chemical_name_common 'Diisopropyl oxalate'
_chemical_name_systematic ?
_space_group_IT_number 14
_symmetry_cell_setting monoclinic
_symmetry_space_group_name_Hall '-P 2ybc'
_symmetry_space_group_name_H-M 'P 1 21/c 1'
_atom_sites_solution_hydrogens geom
_atom_sites_solution_primary direct
_atom_sites_solution_secondary difmap
_cell_angle_alpha 90
_cell_angle_beta 92.483(5)
_cell_angle_gamma 90
_cell_formula_units_Z 2
_cell_length_a 4.3575(12)
_cell_length_b 9.949(3)
_cell_length_c 11.384(3)
_cell_measurement_reflns_used 1370
_cell_measurement_temperature 210
_cell_measurement_theta_max 48.18
_cell_measurement_theta_min 5.44
_cell_volume 493.1(2)
_computing_cell_refinement 'Bruker SMART V5.628, (Bruker, 2004)'
_computing_data_collection 'Bruker SMART V5.628, (Bruker, 2004)'
_computing_data_reduction 'Bruker SAINT V6.45a, (Bruker, 2004)'
_computing_molecular_graphics 'Ortep-3 for Windows (Farrugia, 1997) and CAMERON (Watkin et al., 1993)'
_computing_publication_material 'PLATON (Spek, 2003)'
_computing_structure_refinement 'SHELXL-97 (Sheldrick, 1997)'
_computing_structure_solution 'SHELXTL V6.14 (Bruker, 2000)'
_diffrn_ambient_temperature 210
_diffrn_measured_fraction_theta_full 0.999
_diffrn_measured_fraction_theta_max 0.999
_diffrn_measurement_device_type 'Bruker SMART CCD area detector'
_diffrn_measurement_method '\f and \w scans'
_diffrn_radiation_monochromator graphite
_diffrn_radiation_source 'fine-focus sealed tube'
_diffrn_radiation_type MoK\a
_diffrn_radiation_wavelength 0.71073
_diffrn_reflns_av_R_equivalents 0.0348
_diffrn_reflns_av_sigmaI/netI 0.0273
_diffrn_reflns_limit_h_max 5
_diffrn_reflns_limit_h_min -5
_diffrn_reflns_limit_k_max 12
_diffrn_reflns_limit_k_min -12
_diffrn_reflns_limit_l_max 13
_diffrn_reflns_limit_l_min -13
_diffrn_reflns_number 4599
_diffrn_reflns_reduction_process
;
;
_diffrn_reflns_theta_full 25.41
_diffrn_reflns_theta_max 25.41
_diffrn_reflns_theta_min 2.72
_exptl_absorpt_coefficient_mu 0.094
_exptl_absorpt_correction_type none
_exptl_crystal_colour colourless
_exptl_crystal_density_diffrn 1.173
_exptl_crystal_density_method 'Not Measured'
_exptl_crystal_description block
_exptl_crystal_F_000 188
_exptl_crystal_size_max 0.500
_exptl_crystal_size_mid 0.500
_exptl_crystal_size_min 0.350
_refine_diff_density_max 0.177
_refine_diff_density_min -0.131
_refine_ls_extinction_method none
_refine_ls_goodness_of_fit_ref 1.079
_refine_ls_hydrogen_treatment mixed
_refine_ls_matrix_type full
_refine_ls_number_parameters 83
_refine_ls_number_reflns 909
_refine_ls_number_restraints 0
_refine_ls_restrained_S_all 1.079
_refine_ls_R_factor_all 0.0585
_refine_ls_R_factor_gt 0.0395
_refine_ls_shift/su_max 0.000
_refine_ls_shift/su_mean 0.000
_refine_ls_structure_factor_coef Fsqd
_refine_ls_weighting_details 'calc w=1/[\s^2^(Fo^2^)+(0.0396P)^2^+0.1310P] where P=(Fo^2^+2Fc^2^)/3'
_refine_ls_weighting_scheme calc
_refine_ls_wR_factor_gt 0.0879
_refine_ls_wR_factor_ref 0.1006
_reflns_number_gt 676
_reflns_number_total 909
_reflns_threshold_expression >2\s(i)
_cod_data_source_file og5050.cif
_cod_data_source_block DiPO210
_cod_depositor_comments
;
The following automatic conversions were performed:

'_symmetry_cell_setting' value 'Monoclinic' changed to 'monoclinic'
according to /home/saulius/struct/CIF-dictionaries/cif_core.dic
dictionary named 'cif_core.dic' version 2.4.1 from 2010-06-29.

Automatic conversion script
Id: cif_fix_values 1715 2011-07-08 13:25:40Z adriana 
;
_cod_original_sg_symbol_H-M 'P 21/c'
_cod_database_code 2105029
_cod_database_fobs_code 2105029

loop_
_symmetry_equiv_pos_site_id
_symmetry_equiv_pos_as_xyz
1 x,y,z
2 -x,1/2+y,1/2-z
3 -x,-y,-z
4 x,1/2-y,1/2+z

loop_
_atom_site_aniso_label
_atom_site_aniso_U_11
_atom_site_aniso_U_22
_atom_site_aniso_U_33
_atom_site_aniso_U_12
_atom_site_aniso_U_13
_atom_site_aniso_U_23
O1 0.0515(8) 0.0400(7) 0.0541(8) -0.0039(6) -0.0177(6) -0.0009(6)
O2 0.0412(7) 0.0332(7) 0.0395(7) 0.0002(5) -0.0049(5) 0.0068(5)
C1 0.0329(9) 0.0313(9) 0.0319(9) 0.0009(8) 0.0038(7) 0.0000(7)
C2 0.0428(11) 0.0410(11) 0.0421(11) 0.0037(9) -0.0063(8) 0.0102(8)
C3 0.119(3) 0.0514(15) 0.0710(19) 0.0351(17) -0.0243(19) 0.0030(12)
C4 0.0704(17) 0.0681(16) 0.0445(12) 0.0078(14) -0.0013(11) 0.0166(11)

loop_
_atom_site_type_symbol
_atom_site_label
_atom_site_fract_x
_atom_site_fract_y
_atom_site_fract_z
_atom_site_U_iso_or_equiv
_atom_site_thermal_displace_type
_atom_site_occupancy
O O1 0.2924(3) 0.54776(12) 0.10101(11) 0.0491(4) Uani 1.000
O O2 0.0904(3) 0.34389(12) 0.06104(10) 0.0382(4) Uani 1.000
C C1 0.1168(4) 0.47524(16) 0.04781(13) 0.0320(5) Uani 1.000
C C2 0.3049(5) 0.27882(18) 0.14751(16) 0.0422(6) Uani 1.000
C C3 0.3363(10) 0.1372(3) 0.1064(3) 0.0813(13) Uani 1.000
C C4 0.1794(7) 0.2909(3) 0.2674(2) 0.0611(9) Uani 1.000
H H2 0.497(5) 0.3308(19) 0.1440(16) 0.047(5) Uiso 1.000
H H3A 0.136(9) 0.100(3) 0.096(3) 0.116(13) Uiso 1.000
H H3B 0.460(6) 0.091(3) 0.163(2) 0.080(7) Uiso 1.000
H H3C 0.431(7) 0.134(3) 0.031(3) 0.109(11) Uiso 1.000
H H4A -0.014(6) 0.236(3) 0.270(2) 0.080(8) Uiso 1.000
H H4B 0.153(6) 0.386(3) 0.288(2) 0.078(8) Uiso 1.000
H H4C 0.317(5) 0.248(2) 0.324(2) 0.071(7) Uiso 1.000

loop_
_atom_type_symbol
_atom_type_description
_atom_type_scat_dispersion_real
_atom_type_scat_dispersion_imag
_atom_type_scat_source
O O 0.0106 0.0060 'International Tables Vol C Tables 4.2.6.8 and 6.1.1.4'
H H 0.0000 0.0000 'International Tables Vol C Tables 4.2.6.8 and 6.1.1.4'
C C 0.0033 0.0016 'International Tables Vol C Tables 4.2.6.8 and 6.1.1.4'

loop_
_geom_angle_atom_site_label_1
_geom_angle_atom_site_label_2
_geom_angle_atom_site_label_3
_geom_angle_site_symmetry_3
_geom_angle
_geom_angle_publ_flag
C1 O2 C2 . 116.99(13) yes
O1 C1 O2 . 126.55(15) yes
O1 C1 C1 3_565 123.62(15) yes
O2 C1 C1 3_565 109.83(13) yes
O2 C2 C3 . 105.59(19) yes
O2 C2 C4 . 109.07(18) yes
C3 C2 C4 . 113.8(2) no
O2 C2 H2 . 104.9(11) no
C3 C2 H2 . 113.1(11) no
C4 C2 H2 . 109.8(11) no
C2 C3 H3A . 108(2) no
C2 C3 H3B . 107.7(17) no
C2 C3 H3C . 110.9(18) no
H3A C3 H3B . 113(3) no
H3A C3 H3C . 108(3) no
H3B C3 H3C . 110(2) no
C2 C4 H4A . 108.8(14) no
C2 C4 H4B . 110.2(14) no
C2 C4 H4C . 109.5(13) no
H4A C4 H4B . 114(2) no
H4A C4 H4C . 104(2) no
H4B C4 H4C . 110.1(19) no

loop_
_geom_bond_atom_site_label_1
_geom_bond_atom_site_label_2
_geom_bond_site_symmetry_2
_geom_bond_distance
_geom_bond_publ_flag
O1 C1 . 1.197(2) yes
O2 C1 . 1.321(2) yes
O2 C2 . 1.477(2) yes
C1 C1 3_565 1.539(2) no
C2 C3 . 1.493(4) no
C2 C4 . 1.497(3) no
C2 H2 . 0.99(2) no
C3 H3A . 0.95(4) no
C3 H3B . 0.94(3) no
C3 H3C . 0.97(3) no
C4 H4A . 1.01(3) no
C4 H4B . 0.98(3) no
C4 H4C . 0.96(2) no

loop_
_geom_contact_atom_site_label_1
_geom_contact_atom_site_label_2
_geom_contact_distance
_geom_contact_site_symmetry_2
_geom_contact_publ_flag
O1 C4 3.231(3) . no
O1 C1 3.151(2) 3_665 no
O1 O1 3.135(2) 3_665 no
O1 O2 2.6610(19) 3_565 no
O2 O1 2.6610(19) 3_565 no
O1 H4B 2.76(3) . no
O1 H4C 2.73(2) 2_655 no
O1 H4A 2.70(3) 2_555 no
O1 H2 2.378(19) . no
O1 H3B 2.88(2) 2_655 no
O2 H2 2.79(2) 1_455 no
C1 O1 3.151(2) 3_665 no
C1 C1 3.591(3) 3_665 no
C4 O1 3.231(3) . no
C1 H4B 2.87(2) . no
H2 O1 2.378(19) . no
H2 O2 2.79(2) 1_655 no
H3A H4A 2.51(4) . no
H3B H4C 2.51(3) . no
H3B O1 2.88(2) 2_645 no
H4A H3A 2.51(4) . no
H4A O1 2.70(3) 2_545 no
H4B O1 2.76(3) . no
H4B C1 2.87(2) . no
H4C H3B 2.51(3) . no
H4C O1 2.73(2) 2_645 no

loop_
_geom_hbond_atom_site_label_D
_geom_hbond_atom_site_label_H
_geom_hbond_atom_site_label_A
_geom_hbond_distance_DH
_geom_hbond_distance_HA
_geom_hbond_distance_DA
_geom_hbond_angle_DHA
_geom_hbond_publ_flag
C2 H2 O1 0.99(2) 2.378(19) 2.728(2) 100.0(14) yes

loop_
_geom_torsion_atom_site_label_1
_geom_torsion_atom_site_label_2
_geom_torsion_atom_site_label_3
_geom_torsion_atom_site_label_4
_geom_torsion_site_symmetry_3
_geom_torsion_site_symmetry_4
_geom_torsion
_geom_torsion_publ_flag
C2 O2 C1 O1 . . -2.0(2) no
C2 O2 C1 C1 . 3_565 178.29(14) no
C1 O2 C2 C3 . . -153.2(2) no
C1 O2 C2 C4 . . 84.1(2) no
O1 C1 C1 O1 3_565 3_565 179.98(19) no
O2 C1 C1 O2 3_565 3_565 180.00(13) no
O1 C1 C1 O2 3_565 3_565 0.3(2) no
O2 C1 C1 O1 3_565 3_565 -0.3(2) no
